data_7241176
loop_
_publ_author_name
'Li, Shanji'
'Wen, Huawen'
'Yuan, Ningning'
'Xie, Pengbo'
'Qin, Jinlan'
'Wang, Zhengfang'

_publ_section_title
;
 Synthesis, characterization and computational studies of Zn complex based
 on the 8-hydroxyquinoline group containing benzimidazole
;
_journal_issue 54
_journal_name_full 'RSC Advances'
_journal_page_first 32490
_journal_page_last 32496
_journal_paper_doi 10.1039/D0RA05168C
_journal_volume 10
_journal_year 2020
_chemical_formula_moiety 'C52 H32 N8 O4 Zn2, 3(C O), 7(O)'
_chemical_formula_sum 'C52 H32 N8 O4 Zn2'
_chemical_formula_weight 963.60
_space_group_crystal_system triclinic
_space_group_IT_number 2
_space_group_name_Hall '-P 1'
_space_group_name_H-M_alt 'P -1'
_atom_sites_solution_hydrogens geom
_atom_sites_solution_primary iterative
_atom_sites_solution_secondary difmap
_audit_creation_date 2020-04-27
_audit_creation_method
;
Olex2 1.3
(compiled Nov 21 2019 18:26:39 for OlexSys, GUI svn.r6003)
;
_audit_update_record
;
2020-06-02 deposited with the CCDC.	2020-08-18 downloaded from the CCDC.
;
_cell_angle_alpha 87.203(2)
_cell_angle_beta 76.153(2)
_cell_angle_gamma 70.627(2)
_cell_formula_units_Z 2
_cell_length_a 11.4106(3)
_cell_length_b 12.2137(3)
_cell_length_c 20.5158(6)
_cell_measurement_reflns_used 9911
_cell_measurement_temperature 150.00(10)
_cell_measurement_theta_max 74.8000
_cell_measurement_theta_min 3.8150
_cell_volume 2617.46(13)
_computing_cell_refinement 'CrysAlisPro 1.171.38.43 (Rigaku OD, 2015)'
_computing_data_collection 'CrysAlisPro 1.171.38.43 (Rigaku OD, 2015)'
_computing_data_reduction 'CrysAlisPro 1.171.38.43 (Rigaku OD, 2015)'
_computing_molecular_graphics 'Olex2 1.3 (Dolomanov et al., 2009)'
_computing_publication_material 'Olex2 1.3 (Dolomanov et al., 2009)'
_computing_structure_refinement 'olex2.refine 1.3 (Bourhis et al., 2015)'
_computing_structure_solution 'olex2.solve 1.3 (Bourhis et al., 2015)'
_diffrn_ambient_environment N~2~
_diffrn_ambient_temperature 150.00(10)
_diffrn_detector 'CCD plate'
_diffrn_detector_area_resol_mean 5.2913
_diffrn_detector_type AtlasS2
_diffrn_measured_fraction_theta_full 0.963
_diffrn_measured_fraction_theta_max 0.963
_diffrn_measurement_details
;
List of Runs (angles in degrees, time in seconds):

  # Type    Start    End  Width  t~exp~   \w     \q     \k     \f   Frames
#--------------------------------------------------------------------------
  1  \w   -110.00 -18.00   1.00   15.00    --  -38.50 -37.00 120.00   92
  2  \w    -64.00  30.00   1.00   15.00    --  -38.50  57.00 -90.00   94
  3  \w     23.00  97.00   1.00   15.00    --   43.56-125.00-180.00   74
  4  \w     18.00 112.00   1.00   15.00    --   43.56  57.00 120.00   94
  5  \w     13.00 115.00   1.00   15.00    --   43.56  77.00   0.00  102
  6  \w      1.00  82.00   1.00   15.00    --   43.56 -99.00-120.00   81
  7  \w     28.00 109.00   1.00   25.00    --  107.70 -94.00 -60.00   81
  8  \w     39.00 134.00   1.00   25.00    --  107.70 -61.00  30.00   95
  9  \w     28.00 109.00   1.00   25.00    --  107.70 -94.00  30.00   81
 10  \w     91.00 178.00   1.00   25.00    --  107.70  30.00 120.00   87
 11  \w     34.00 127.00   1.00   25.00    --  107.70 -30.00 -60.00   93
 12  \w     95.00 177.00   1.00   25.00    --  107.70 125.00   0.00   82
 13  \w     43.00 110.00   1.00   25.00    --  107.70 -45.00-120.00   67
 14  \w     78.00 129.00   1.00   25.00    --  107.70 -30.00  60.00   51
 15  \w    114.00 141.00   1.00   25.00    --  107.70  30.00-150.00   27
 16  \w     80.00 112.00   1.00   25.00    --  107.70-106.00 142.00   32
 17  \w     49.00 120.00   1.00   25.00    --  107.70-125.00-120.00   71
 18  \w    140.00 178.00   1.00   25.00    --  107.70  30.00  60.00   38
;
_diffrn_measurement_device 'four-circle diffractometer'
_diffrn_measurement_device_type 'SuperNova, Dual, Cu at zero, AtlasS2'
_diffrn_measurement_method '\w scans'
_diffrn_orient_matrix_type 'CrysAlisPro convention (1999,Acta A55,543-557)'
_diffrn_orient_matrix_UB_11 0.0028434000
_diffrn_orient_matrix_UB_12 -0.0250976000
_diffrn_orient_matrix_UB_13 -0.0733295000
_diffrn_orient_matrix_UB_21 -0.0202716000
_diffrn_orient_matrix_UB_22 0.1287656000
_diffrn_orient_matrix_UB_23 -0.0155207000
_diffrn_orient_matrix_UB_31 0.1458750000
_diffrn_orient_matrix_UB_32 -0.0261967000
_diffrn_orient_matrix_UB_33 -0.0192321000
_diffrn_radiation_monochromator mirror
_diffrn_radiation_probe x-ray
_diffrn_radiation_type CuK\a
_diffrn_radiation_wavelength 1.54178
_diffrn_reflns_av_R_equivalents 0.0628
_diffrn_reflns_av_unetI/netI 0.0759
_diffrn_reflns_limit_h_max 14
_diffrn_reflns_limit_h_min -9
_diffrn_reflns_limit_k_max 13
_diffrn_reflns_limit_k_min -15
_diffrn_reflns_limit_l_max 24
_diffrn_reflns_limit_l_min -25
_diffrn_reflns_number 21878
_diffrn_reflns_theta_full 75.14
_diffrn_reflns_theta_max 75.14
_diffrn_reflns_theta_min 3.84
_diffrn_source 'micro-focus sealed X-ray tube'
_diffrn_source_type 'SuperNova (Cu) X-ray Source'
_exptl_absorpt_coefficient_mu 1.519
_exptl_absorpt_correction_T_max 1.00000
_exptl_absorpt_correction_T_min 0.58567
_exptl_absorpt_correction_type multi-scan
_exptl_absorpt_process_details
;
CrysAlisPro 1.171.38.43 (Rigaku Oxford Diffraction, 2015)
Empirical absorption correction using spherical harmonics,
 implemented in SCALE3 ABSPACK scaling algorithm.
;
_exptl_crystal_colour brownish
_exptl_crystal_colour_modifier brownish
_exptl_crystal_density_diffrn 1.223
_exptl_crystal_density_method 'not measured'
_exptl_crystal_description needle
_exptl_crystal_F_000 984
_exptl_crystal_size_max 0.3
_exptl_crystal_size_mid 0.2
_exptl_crystal_size_min 0.15
_refine_diff_density_max 1.235
_refine_diff_density_min -0.923
_refine_diff_density_rms 0.113
_refine_ls_extinction_coef 0.00000(8)
_refine_ls_extinction_expression Fc^*^=kFc[1+0.001xFc^2^\l^3^/sin(2\q)]^-1/4^
_refine_ls_extinction_method SHELXL
_refine_ls_goodness_of_fit_ref 1.040
_refine_ls_hydrogen_treatment constr
_refine_ls_matrix_type full
_refine_ls_number_parameters 713
_refine_ls_number_reflns 10412
_refine_ls_number_restraints 0
_refine_ls_restrained_S_all 1.040
_refine_ls_R_factor_all 0.0841
_refine_ls_R_factor_gt 0.0673
_refine_ls_shift/su_max 0.793
_refine_ls_shift/su_mean 0.020
_refine_ls_structure_factor_coef Fsqd
_refine_ls_weighting_details 'calc w=1/[\s^2^(Fo^2^)+(0.1133P)^2^+1.5418P] where P=(Fo^2^+2Fc^2^)/3'
_refine_ls_weighting_scheme calc
_refine_ls_wR_factor_gt 0.1809
_refine_ls_wR_factor_ref 0.1992
_reflns_number_gt 8094
_reflns_number_total 10412
_reflns_threshold_expression >2sigma(I)
_cod_data_source_file d0ra05168c2.cif
_cod_data_source_block exp_200
_cod_depositor_comments 'Adding full bibliography for 7241176--7241177.cif.'
_cod_original_cell_volume 2617.48(12)
_cod_database_code 7241176
_chemical_oxdiff_usercomment Cu
_reflns_odcompleteness_completeness 99.96
_reflns_odcompleteness_iscentric 1
_reflns_odcompleteness_theta 67.13
_olex2_refinement_description
;
1. Fixed Uiso
 At 1.2 times of:
  All C(H) groups, All C(H,H) groups
2.a Secondary CH2 refined with riding coordinates:
 C3BA(H3BA,H3BB), C7DA(H7DA,H7DB)
2.b Aromatic/amide H refined with riding coordinates:
 C0EA(H0EA), C1BA(H1BA), C1DA(H1DA), C1EA(H1EA), C2CA(H2CA), C2DA(H2DA),
 C2EA(H2EA), C3CA(H3CA), C3DA(H3DA), C3EA(H3EA), C4CA(H4CA), C4DA(H4DA),
 C4EA(H4EA), C5BA(H5BA), C5EA(H5EA), C6(H6), C6AA(H6AA), C6DA(H6DA), C6EA(H6EA),
  C7AA(H7AA), C7EA(H7EA), C8BA(H8BA), C8DA(H8DA), C9CA(H9CA), C9DA(H9DA),
 C9EA(H9EA), C10(H10), C13(H13)
;
_olex2_submission_special_instructions 'No special instructions were received'
_oxdiff_exptl_absorpt_empirical_details
;
Empirical correction (ABSPACK) includes:
- Absorption correction using spherical harmonics
- Frame scaling
;
_oxdiff_exptl_absorpt_empirical_full_max 4.012
_oxdiff_exptl_absorpt_empirical_full_min 0.439

loop_
_space_group_symop_id
_space_group_symop_operation_xyz
1 'x, y, z'
2 '-x, -y, -z'

loop_
_atom_site_label
_atom_site_type_symbol
_atom_site_fract_x
_atom_site_fract_y
_atom_site_fract_z
_atom_site_U_iso_or_equiv
_atom_site_adp_type
_atom_site_occupancy
_atom_site_calc_flag
_atom_site_disorder_assembly
_atom_site_disorder_group
_atom_site_refinement_flags_posn
Zn1 Zn 0.37044(4) 0.68645(4) 0.84652(3) 0.02580(16) Uani 1 d . . .
Zn2 Zn 0.63346(4) 0.85040(4) 0.63994(3) 0.02376(15) Uani 1 d . . .
O0AA O 0.2647(3) 0.8051(2) 0.91969(15) 0.0317(6) Uani 1 d . . .
O2AA O 0.8019(2) 0.7926(3) 0.57119(14) 0.0311(6) Uani 1 d . . .
O4 O 0.2397(2) 0.6037(2) 0.86730(15) 0.0325(6) Uani 1 d . . .
O11 O 0.6826(2) 0.9825(2) 0.66461(14) 0.0274(6) Uani 1 d . . .
N2 N 0.6854(3) 0.5689(3) 0.77262(17) 0.0263(7) Uani 1 d . . .
N5 N 0.4998(3) 0.7839(3) 0.84763(17) 0.0251(7) Uani 1 d . . .
N5CA N 0.5635(3) 0.8440(3) 0.55143(16) 0.0237(6) Uani 1 d . . .
N6AA N 0.3514(3) 0.7998(3) 0.64996(16) 0.0243(6) Uani 1 d . . .
N7 N 0.4600(3) 0.9482(3) 0.71389(15) 0.0217(6) Uani 1 d . . .
N7CA N 0.4835(3) 0.5219(3) 0.87798(17) 0.0252(7) Uani 1 d . . .
N19 N 0.6648(3) 0.6964(3) 0.69129(17) 0.0244(7) Uani 1 d . . .
N20 N 0.3596(3) 0.7171(3) 0.74912(16) 0.0246(6) Uani 1 d . . .
C0AA C 0.5970(4) 1.0583(3) 0.7106(2) 0.0270(8) Uani 1 d . . .
C0BA C 0.6986(3) 0.5855(3) 0.6632(2) 0.0258(8) Uani 1 d . . .
C0CA C 0.6130(3) 0.7754(3) 0.80814(19) 0.0245(7) Uani 1 d . . .
C0DA C 0.3973(4) 0.4744(3) 0.9169(2) 0.0270(8) Uani 1 d . . .
C0EA C 0.6491(4) 0.3819(3) 0.9204(2) 0.0330(9) Uani 1 d . . .
H0EA H 0.7376 0.3496 0.9195 0.040 Uiso 1 calc . . R
C0FA C 0.3133(4) 0.8848(3) 0.9298(2) 0.0294(8) Uani 1 d . . .
C1AA C 0.3677(3) 0.6340(3) 0.7022(2) 0.0267(8) Uani 1 d . . .
C1BA C 0.2641(4) 1.0963(3) 0.8108(2) 0.0307(9) Uani 1 d . . .
H1BA H 0.1955 1.1479 0.8425 0.037 Uiso 1 calc . . R
C1CA C 0.6508(4) 0.8134(3) 0.4299(2) 0.0285(8) Uani 1 d . . .
C1DA C 0.7592(4) 0.7853(4) 0.3754(2) 0.0353(9) Uani 1 d . . .
H1DA H 0.7504 0.7832 0.3307 0.042 Uiso 1 calc . . R
C1EA C 0.8936(4) 0.7641(4) 0.4536(2) 0.0351(9) Uani 1 d . . .
H1EA H 0.9775 0.7471 0.4601 0.042 Uiso 1 calc . . R
C2AA C 0.3534(3) 0.9242(3) 0.74109(19) 0.0228(7) Uani 1 d . . .
C2BA C 0.6057(4) 0.4749(3) 0.8788(2) 0.0263(8) Uani 1 d . . .
C2CA C 0.7508(4) 0.3852(3) 0.7016(2) 0.0315(9) Uani 1 d . . .
H2CA H 0.7631 0.3314 0.7364 0.038 Uiso 1 calc . . R
C2DA C 0.3703(4) 0.6226(4) 0.5836(2) 0.0337(9) Uani 1 d . . .
H2DA H 0.3652 0.6581 0.5417 0.040 Uiso 1 calc . . R
C2EA C 0.7505(4) 0.4299(4) 0.5844(2) 0.0363(10) Uani 1 d . . .
H2EA H 0.7619 0.4022 0.5401 0.044 Uiso 1 calc . . R
C3AA C 0.4750(3) 1.0442(3) 0.73699(19) 0.0231(7) Uani 1 d . . .
C3BA C 0.3335(3) 0.8909(3) 0.6012(2) 0.0267(8) Uani 1 d . . .
H3BA H 0.3208 0.9658 0.6232 0.032 Uiso 1 calc . . R
H3BB H 0.2555 0.8985 0.5857 0.032 Uiso 1 calc . . R
C3CA C 0.6171(4) 1.1519(4) 0.7355(2) 0.0324(9) Uani 1 d . . .
H3CA H 0.6973 1.1636 0.7198 0.039 Uiso 1 calc . . R
C3DA C 0.7689(4) 0.3500(4) 0.6356(2) 0.0366(10) Uani 1 d . . .
H3DA H 0.7944 0.2694 0.6248 0.044 Uiso 1 calc . . R
C3EA C 0.2474(4) 0.9812(4) 0.9721(2) 0.0361(10) Uani 1 d . . .
H3EA H 0.1626 0.9914 0.9970 0.043 Uiso 1 calc . . R
C4BA C 0.4406(4) 0.8743(3) 0.8931(2) 0.0262(8) Uani 1 d . . .
C4CA C 0.4248(4) 0.8648(3) 0.4768(2) 0.0300(8) Uani 1 d . . .
H4CA H 0.3401 0.8817 0.4716 0.036 Uiso 1 calc . . R
C4DA C 0.5244(4) 0.8394(3) 0.4221(2) 0.0298(8) Uani 1 d . . .
H4DA H 0.5094 0.8391 0.3785 0.036 Uiso 1 calc . . R
C4EA C 0.3928(4) 0.4534(4) 0.6532(3) 0.0404(11) Uani 1 d . . .
H4EA H 0.4037 0.3729 0.6563 0.049 Uiso 1 calc . . R
C5AA C 0.3619(3) 0.6850(3) 0.6408(2) 0.0262(8) Uani 1 d . . .
C5BA C 0.6811(4) 0.8500(3) 0.8135(2) 0.0289(8) Uani 1 d . . .
H5BA H 0.7641 0.8388 0.7859 0.035 Uiso 1 calc . . R
C5DA C 0.4330(4) 0.3843(3) 0.9614(2) 0.0291(8) Uani 1 d . . .
C5EA C 0.8774(4) 0.7612(4) 0.3882(2) 0.0381(10) Uani 1 d . . .
H5EA H 0.9506 0.7420 0.3516 0.046 Uiso 1 calc . . R
C6 C 0.3044(4) 1.0643(4) 0.9786(2) 0.0386(10) Uani 1 d . . .
H6 H 0.2564 1.1302 1.0078 0.046 Uiso 1 calc . . R
C6AA C 0.6225(4) 0.9404(3) 0.8606(2) 0.0329(9) Uani 1 d . . .
H6AA H 0.6667 0.9915 0.8666 0.039 Uiso 1 calc . . R
C6BA C 0.3779(4) 1.1219(3) 0.7859(2) 0.0282(8) Uani 1 d . . .
C6CA C 0.3506(3) 0.8146(3) 0.7152(2) 0.0245(8) Uani 1 d . . .
C6DA C 0.3835(4) 0.5155(4) 0.7098(2) 0.0354(9) Uani 1 d . . .
H6DA H 0.3875 0.4798 0.7517 0.043 Uiso 1 calc . . R
C6EA C 0.4034(4) 1.2183(3) 0.8084(2) 0.0332(9) Uani 1 d . . .
H6EA H 0.3398 1.2736 0.8403 0.040 Uiso 1 calc . . R
C7AA C 0.2528(3) 0.9971(3) 0.7892(2) 0.0275(8) Uani 1 d . . .
H7AA H 0.1773 0.9778 0.8067 0.033 Uiso 1 calc . . R
C7BA C 0.6658(3) 0.8173(3) 0.4965(2) 0.0263(8) Uani 1 d . . .
C7CA C 0.4467(3) 0.8661(3) 0.5412(2) 0.0247(8) Uani 1 d . . .
C7DA C 0.7046(3) 0.5240(3) 0.8378(2) 0.0293(8) Uani 1 d . . .
H7DA H 0.7078 0.5876 0.8648 0.035 Uiso 1 calc . . R
H7DB H 0.7892 0.4624 0.8305 0.035 Uiso 1 calc . . R
C7EA C 0.3391(4) 0.3433(3) 1.0019(2) 0.0340(9) Uani 1 d . . .
H7EA H 0.3618 0.2837 1.0326 0.041 Uiso 1 calc . . R
C8AA C 0.6590(3) 0.6818(3) 0.7557(2) 0.0249(8) Uani 1 d . . .
C8BA C 0.4270(4) 1.0541(4) 0.9446(2) 0.0361(9) Uani 1 d . . .
H8BA H 0.4633 1.1112 0.9509 0.043 Uiso 1 calc . . R
C8CA C 0.7906(4) 0.7910(3) 0.5095(2) 0.0275(8) Uani 1 d . . .
C8DA C 0.1786(4) 0.4778(3) 0.9511(2) 0.0342(9) Uani 1 d . . .
H8DA H 0.0921 0.5071 0.9477 0.041 Uiso 1 calc . . R
C8EA C 0.2670(4) 0.5221(3) 0.9111(2) 0.0284(8) Uani 1 d . . .
C9AA C 0.7135(3) 0.5049(3) 0.7135(2) 0.0263(8) Uani 1 d . . .
C9BA C 0.4985(4) 0.9578(3) 0.8999(2) 0.0308(8) Uani 1 d . . .
C9CA C 0.7163(3) 0.5481(4) 0.5969(2) 0.0301(8) Uani 1 d . . .
H9CA H 0.7053 0.6017 0.5619 0.036 Uiso 1 calc . . R
C9DA C 0.5209(4) 1.2297(4) 0.7835(2) 0.0362(9) Uani 1 d . . .
H9DA H 0.5380 1.2933 0.7994 0.043 Uiso 1 calc . . R
C9EA C 0.5639(4) 0.3391(3) 0.9616(2) 0.0335(9) Uani 1 d . . .
H9EA H 0.5923 0.2784 0.9908 0.040 Uiso 1 calc . . R
C10 C 0.3865(4) 0.5054(4) 0.5918(3) 0.0381(10) Uani 1 d . . .
H10 H 0.3936 0.4593 0.5542 0.046 Uiso 1 calc . . R
C13 C 0.2141(4) 0.3901(4) 0.9968(2) 0.0373(10) Uani 1 d . . .
H13 H 0.1507 0.3628 1.0246 0.045 Uiso 1 calc . . R
O3 O 1.0231(3) 0.6801(3) 0.5992(2) 0.0473(8) Uani 1 d . . .
O6 O 0.9918(4) 0.4805(4) 0.8321(2) 0.0713(12) Uani 1 d . . .
C5 C 1.0816(9) 0.4362(9) 0.7712(5) 0.108(3) Uani 1 d . . .
C3 C 1.0458(5) 0.5587(5) 0.5921(3) 0.0559(15) Uani 1 d . . .
O3AA O -0.0753(4) 1.1580(4) 0.8073(3) 0.0746(13) Uani 1 d . . .
C1 C -0.1245(8) 1.0829(7) 0.8510(4) 0.085(2) Uani 1 d . . .
O1 O 0.8958(3) 1.0352(3) 0.59624(16) 0.0374(7) Uani 1 d . . .
O5AA O 1.0047(4) 0.7876(4) 0.7265(2) 0.0715(12) Uani 1 d . . .
O6AA O 0.0239(4) 0.8043(4) 0.9746(3) 0.0838(16) Uani 1 d . . .
O1AA O 1.1126(3) 0.8533(3) 0.52860(17) 0.0393(7) Uani 1 d . . .
O4AA O 0.9805(4) 0.2791(4) 0.8963(3) 0.0708(13) Uani 1 d . . .
O7AA O 0.0431(3) 1.0023(3) 0.69442(19) 0.0522(9) Uani 1 d . . .
O2 O 0.0027(3) 0.6951(4) 0.8532(2) 0.0597(11) Uani 1 d . . .

loop_
_atom_site_aniso_label
_atom_site_aniso_U_11
_atom_site_aniso_U_22
_atom_site_aniso_U_33
_atom_site_aniso_U_23
_atom_site_aniso_U_13
_atom_site_aniso_U_12
Zn1 0.0206(3) 0.0206(3) 0.0311(3) 0.0044(2) -0.0012(2) -0.00412(19)
Zn2 0.0184(2) 0.0215(3) 0.0287(3) 0.0003(2) -0.00045(19) -0.00659(19)
O0AA 0.0265(13) 0.0255(14) 0.0337(15) -0.0026(11) 0.0047(11) -0.0041(11)
O2AA 0.0179(12) 0.0406(16) 0.0301(15) -0.0014(12) 0.0016(10) -0.0084(11)
O4 0.0242(13) 0.0276(14) 0.0426(17) 0.0138(12) -0.0053(12) -0.0079(11)
O11 0.0215(12) 0.0222(13) 0.0350(15) -0.0010(11) 0.0024(11) -0.0086(10)
N2 0.0207(14) 0.0200(15) 0.0343(18) 0.0000(13) -0.0016(13) -0.0050(12)
N5 0.0218(14) 0.0182(14) 0.0326(17) 0.0023(12) -0.0058(13) -0.0036(12)
N5CA 0.0210(14) 0.0195(14) 0.0281(16) 0.0028(12) -0.0013(12) -0.0070(12)
N6AA 0.0194(14) 0.0227(15) 0.0282(16) 0.0033(13) -0.0008(12) -0.0072(12)
N7 0.0166(13) 0.0182(14) 0.0253(15) 0.0006(11) -0.0001(11) -0.0027(11)
N7CA 0.0206(14) 0.0165(14) 0.0337(17) 0.0024(12) -0.0041(12) -0.0015(12)
N19 0.0160(13) 0.0193(14) 0.0322(17) -0.0009(12) 0.0022(12) -0.0035(11)
N20 0.0192(14) 0.0240(15) 0.0305(17) 0.0030(13) -0.0029(12) -0.0093(12)
C0AA 0.0263(18) 0.0229(17) 0.0305(19) 0.0048(15) -0.0055(15) -0.0080(15)
C0BA 0.0150(15) 0.0201(17) 0.035(2) -0.0023(15) 0.0043(14) -0.0031(13)
C0CA 0.0235(17) 0.0222(17) 0.0243(18) 0.0002(14) -0.0048(14) -0.0036(14)
C0DA 0.0323(19) 0.0187(17) 0.0266(19) 0.0009(14) -0.0035(15) -0.0065(15)
C0EA 0.0279(19) 0.0250(19) 0.042(2) 0.0029(17) -0.0110(17) -0.0014(16)
C0FA 0.0291(19) 0.0232(18) 0.0287(19) 0.0044(15) -0.0030(15) -0.0023(15)
C1AA 0.0194(16) 0.0226(18) 0.036(2) -0.0010(15) 0.0012(14) -0.0090(14)
C1BA 0.0220(17) 0.0262(19) 0.034(2) 0.0059(16) -0.0015(15) 0.0006(15)
C1CA 0.034(2) 0.0210(17) 0.030(2) 0.0058(15) -0.0052(16) -0.0101(15)
C1DA 0.039(2) 0.031(2) 0.030(2) 0.0036(17) 0.0006(17) -0.0108(18)
C1EA 0.0221(18) 0.038(2) 0.040(2) -0.0005(18) 0.0035(16) -0.0102(17)
C2AA 0.0172(15) 0.0213(17) 0.0278(18) 0.0035(14) -0.0025(14) -0.0059(13)
C2BA 0.0285(18) 0.0184(17) 0.0283(19) 0.0000(14) -0.0048(15) -0.0042(15)
C2CA 0.0236(18) 0.0221(18) 0.045(2) 0.0017(17) -0.0005(16) -0.0076(15)
C2DA 0.0275(19) 0.038(2) 0.036(2) -0.0007(18) -0.0046(16) -0.0133(17)
C2EA 0.031(2) 0.034(2) 0.040(2) -0.0110(18) 0.0053(17) -0.0129(18)
C3AA 0.0219(16) 0.0191(16) 0.0244(18) 0.0011(14) -0.0031(14) -0.0034(14)
C3BA 0.0207(16) 0.0253(18) 0.033(2) 0.0066(15) -0.0068(15) -0.0062(14)
C3CA 0.033(2) 0.028(2) 0.038(2) 0.0018(17) -0.0065(17) -0.0147(17)
C3DA 0.032(2) 0.0230(19) 0.048(3) -0.0057(18) 0.0039(18) -0.0084(16)
C3EA 0.030(2) 0.028(2) 0.039(2) 0.0023(17) -0.0009(17) -0.0005(17)
C4BA 0.0268(18) 0.0197(17) 0.0275(19) 0.0044(14) -0.0066(15) -0.0023(14)
C4CA 0.0268(18) 0.0285(19) 0.034(2) 0.0088(16) -0.0077(16) -0.0096(16)
C4DA 0.034(2) 0.0277(19) 0.0274(19) 0.0066(15) -0.0083(16) -0.0100(16)
C4EA 0.040(2) 0.024(2) 0.056(3) -0.0046(19) -0.002(2) -0.0137(18)
C5AA 0.0150(15) 0.0250(18) 0.038(2) 0.0002(16) -0.0017(14) -0.0088(14)
C5BA 0.0238(17) 0.0258(18) 0.036(2) 0.0036(16) -0.0056(15) -0.0073(15)
C5DA 0.033(2) 0.0195(17) 0.029(2) -0.0007(15) -0.0028(16) -0.0042(15)
C5EA 0.033(2) 0.042(2) 0.033(2) 0.0002(19) 0.0059(17) -0.0138(19)
C6 0.045(2) 0.026(2) 0.034(2) -0.0045(17) -0.0038(19) -0.0002(18)
C6AA 0.034(2) 0.0238(19) 0.042(2) 0.0015(17) -0.0133(18) -0.0081(16)
C6BA 0.0287(18) 0.0208(17) 0.032(2) 0.0050(15) -0.0061(16) -0.0051(15)
C6CA 0.0160(15) 0.0244(18) 0.0318(19) 0.0062(15) -0.0030(14) -0.0076(14)
C6DA 0.0298(19) 0.027(2) 0.048(3) 0.0064(18) -0.0042(18) -0.0118(16)
C6EA 0.035(2) 0.0229(19) 0.036(2) -0.0043(16) -0.0013(17) -0.0051(16)
C7AA 0.0201(16) 0.0270(19) 0.0294(19) 0.0031(15) -0.0015(14) -0.0034(15)
C7BA 0.0230(17) 0.0176(17) 0.033(2) 0.0035(15) 0.0013(15) -0.0063(14)
C7CA 0.0202(16) 0.0196(17) 0.033(2) 0.0064(15) -0.0039(14) -0.0070(14)
C7DA 0.0214(17) 0.0266(19) 0.036(2) 0.0041(16) -0.0075(15) -0.0027(15)
C7EA 0.045(2) 0.0212(18) 0.029(2) 0.0043(15) -0.0016(17) -0.0070(17)
C8AA 0.0167(15) 0.0225(17) 0.033(2) 0.0002(15) -0.0027(14) -0.0060(14)
C8BA 0.043(2) 0.0234(19) 0.039(2) -0.0016(17) -0.0135(19) -0.0036(17)
C8CA 0.0235(17) 0.0241(18) 0.032(2) -0.0003(15) 0.0011(15) -0.0098(15)
C8DA 0.0262(19) 0.0246(19) 0.043(2) 0.0041(17) 0.0010(17) -0.0040(16)
C8EA 0.0287(18) 0.0215(17) 0.030(2) 0.0034(15) 0.0001(15) -0.0071(15)
C9AA 0.0156(15) 0.0238(18) 0.035(2) -0.0027(15) 0.0016(14) -0.0052(14)
C9BA 0.032(2) 0.0241(19) 0.033(2) 0.0022(16) -0.0107(16) -0.0025(16)
C9CA 0.0224(17) 0.029(2) 0.034(2) -0.0048(16) 0.0036(15) -0.0084(15)
C9DA 0.044(2) 0.0243(19) 0.040(2) -0.0034(17) -0.0063(19) -0.0130(18)
C9EA 0.041(2) 0.0204(18) 0.036(2) 0.0038(16) -0.0108(18) -0.0049(17)
C10 0.034(2) 0.035(2) 0.048(3) -0.0045(19) -0.0051(19) -0.0163(18)
C13 0.039(2) 0.027(2) 0.036(2) 0.0054(17) 0.0079(18) -0.0112(18)
O3 0.0331(16) 0.0415(18) 0.067(2) 0.0103(17) -0.0124(15) -0.0135(14)
O6 0.051(2) 0.095(3) 0.074(3) 0.002(3) -0.003(2) -0.040(2)
C5 0.090(6) 0.122(8) 0.081(6) 0.004(5) 0.018(5) -0.022(5)
C3 0.041(3) 0.040(3) 0.084(4) 0.018(3) -0.010(3) -0.016(2)
O3AA 0.058(2) 0.082(3) 0.079(3) -0.009(3) -0.002(2) -0.026(2)
C1 0.087(5) 0.076(5) 0.092(6) -0.004(4) 0.014(4) -0.048(4)
O1 0.0292(14) 0.0380(16) 0.0441(18) 0.0019(14) -0.0017(13) -0.0150(13)
O5AA 0.078(3) 0.070(3) 0.070(3) 0.027(2) -0.022(2) -0.030(2)
O6AA 0.052(2) 0.067(3) 0.110(4) -0.020(3) 0.017(2) -0.014(2)
O1AA 0.0270(14) 0.0421(17) 0.0474(19) 0.0054(14) -0.0048(13) -0.0128(13)
O4AA 0.050(2) 0.060(3) 0.092(3) -0.021(2) 0.005(2) -0.016(2)
O7AA 0.0477(19) 0.055(2) 0.051(2) 0.0038(17) -0.0081(16) -0.0158(17)
O2 0.0331(17) 0.067(2) 0.077(3) 0.026(2) -0.0154(17) -0.0156(17)

loop_
_atom_type_symbol
_atom_type_description
_atom_type_scat_dispersion_real
_atom_type_scat_dispersion_imag
_atom_type_scat_source
C C 0.0181 0.0091 'International Tables Vol C Tables 4.2.6.8 and 6.1.1.4'
H H 0.0000 0.0000 'International Tables Vol C Tables 4.2.6.8 and 6.1.1.4'
N N 0.0311 0.0180 'International Tables Vol C Tables 4.2.6.8 and 6.1.1.4'
O O 0.0492 0.0322 'International Tables Vol C Tables 4.2.6.8 and 6.1.1.4'
Zn Zn -1.5491 0.6778 'International Tables Vol C Tables 4.2.6.8 and 6.1.1.4'

loop_
_geom_angle_atom_site_label_1
_geom_angle_atom_site_label_2
_geom_angle_atom_site_label_3
_geom_angle
_geom_angle_site_symmetry_1
_geom_angle_site_symmetry_3
_geom_angle_publ_flag
O0AA Zn1 O4 90.56(12) . . ?
O0AA Zn1 N5 79.13(12) . . ?
O0AA Zn1 N7CA 116.09(12) . . ?
O0AA Zn1 N20 120.96(12) . . ?
O4 Zn1 N5 167.50(13) . . ?
O4 Zn1 N7CA 79.83(11) . . ?
O4 Zn1 N20 95.32(12) . . ?
N7CA Zn1 N5 98.25(12) . . ?
N20 Zn1 N5 96.05(12) . . ?
N20 Zn1 N7CA 122.79(13) . . ?
O2AA Zn2 N5CA 80.51(11) . . ?
O2AA Zn2 N7 167.61(12) . . ?
O2AA Zn2 N19 94.06(12) . . ?
O11 Zn2 O2AA 89.47(11) . . ?
O11 Zn2 N5CA 124.02(11) . . ?
O11 Zn2 N7 78.68(11) . . ?
O11 Zn2 N19 122.65(12) . . ?
N5CA Zn2 N7 103.07(11) . . ?
N19 Zn2 N5CA 112.97(12) . . ?
N19 Zn2 N7 95.36(11) . . ?
C0FA O0AA Zn1 116.1(2) . . ?
C8CA O2AA Zn2 114.0(2) . . ?
C8EA O4 Zn1 111.1(2) . . ?
C0AA O11 Zn2 116.5(2) . . ?
C8AA N2 C7DA 125.3(3) . . ?
C8AA N2 C9AA 106.6(3) . . ?
C9AA N2 C7DA 127.1(3) . . ?
C0CA N5 Zn1 131.0(3) . . ?
C0CA N5 C4BA 119.0(3) . . ?
C4BA N5 Zn1 109.5(2) . . ?
C7BA N5CA Zn2 108.4(2) . . ?
C7CA N5CA Zn2 133.3(3) . . ?
C7CA N5CA C7BA 118.2(3) . . ?
C5AA N6AA C3BA 127.2(3) . . ?
C6CA N6AA C3BA 125.6(3) . . ?
C6CA N6AA C5AA 107.0(3) . . ?
C2AA N7 Zn2 131.1(3) . . ?
C2AA N7 C3AA 118.5(3) . . ?
C3AA N7 Zn2 110.2(2) . . ?
C0DA N7CA Zn1 106.0(2) . . ?
C2BA N7CA Zn1 134.0(3) . . ?
C2BA N7CA C0DA 118.3(3) . . ?
C0BA N19 Zn2 126.2(3) . . ?
C8AA N19 Zn2 128.2(3) . . ?
C8AA N19 C0BA 105.5(3) . . ?
C1AA N20 Zn1 125.3(3) . . ?
C6CA N20 Zn1 129.3(3) . . ?
C6CA N20 C1AA 105.2(3) . . ?
O11 C0AA C3AA 118.9(3) . . ?
O11 C0AA C3CA 124.1(3) . . ?
C3CA C0AA C3AA 117.0(4) . . ?
N19 C0BA C9CA 131.0(4) . . ?
C9AA C0BA N19 109.2(4) . . ?
C9AA C0BA C9CA 119.8(4) . . ?
N5 C0CA C5BA 123.7(4) . . ?
N5 C0CA C8AA 113.3(3) . . ?
C5BA C0CA C8AA 123.0(3) . . ?
N7CA C0DA C5DA 122.4(4) . . ?
N7CA C0DA C8EA 116.8(3) . . ?
C5DA C0DA C8EA 120.8(4) . . ?
C9EA C0EA C2BA 119.6(4) . . ?
O0AA C0FA C3EA 124.0(4) . . ?
O0AA C0FA C4BA 118.7(3) . . ?
C3EA C0FA C4BA 117.3(4) . . ?
N20 C1AA C6DA 129.7(4) . . ?
C5AA C1AA N20 109.2(3) . . ?
C5AA C1AA C6DA 121.1(4) . . ?
C7AA C1BA C6BA 119.8(4) . . ?
C1DA C1CA C4DA 123.3(4) . . ?
C1DA C1CA C7BA 119.8(4) . . ?
C4DA C1CA C7BA 116.9(4) . . ?
C5EA C1DA C1CA 118.9(4) . . ?
C8CA C1EA C5EA 122.0(4) . . ?
N7 C2AA C6CA 114.0(3) . . ?
N7 C2AA C7AA 122.9(4) . . ?
C7AA C2AA C6CA 123.1(3) . . ?
N7CA C2BA C0EA 122.3(4) . . ?
N7CA C2BA C7DA 120.8(3) . . ?
C0EA C2BA C7DA 116.8(3) . . ?
C3DA C2CA C9AA 115.7(4) . . ?
C10 C2DA C5AA 116.0(4) . . ?
C9CA C2EA C3DA 121.6(4) . . ?
N7 C3AA C0AA 115.6(3) . . ?
N7 C3AA C6BA 121.9(3) . . ?
C6BA C3AA C0AA 122.4(4) . . ?
N6AA C3BA C7CA 112.0(3) . . ?
C0AA C3CA C9DA 120.8(4) . . ?
C2CA C3DA C2EA 121.9(4) . . ?
C0FA C3EA C6 120.7(4) . . ?
N5 C4BA C0FA 116.3(4) . . ?
N5 C4BA C9BA 121.4(3) . . ?
C9BA C4BA C0FA 122.2(4) . . ?
C4DA C4CA C7CA 120.0(4) . . ?
C4CA C4DA C1CA 120.0(4) . . ?
C6DA C4EA C10 121.8(4) . . ?
N6AA C5AA C1AA 106.4(3) . . ?
N6AA C5AA C2DA 131.3(4) . . ?
C1AA C5AA C2DA 122.3(4) . . ?
C6AA C5BA C0CA 117.3(4) . . ?
C0DA C5DA C9EA 116.9(4) . . ?
C7EA C5DA C0DA 119.5(4) . . ?
C7EA C5DA C9EA 123.6(4) . . ?
C1DA C5EA C1EA 122.0(4) . . ?
C8BA C6 C3EA 122.5(4) . . ?
C5BA C6AA C9BA 120.7(4) . . ?
C1BA C6BA C3AA 117.6(4) . . ?
C1BA C6BA C6EA 124.4(4) . . ?
C3AA C6BA C6EA 118.0(4) . . ?
N6AA C6CA C2AA 121.7(3) . . ?
N20 C6CA N6AA 112.2(3) . . ?
N20 C6CA C2AA 125.9(4) . . ?
C4EA C6DA C1AA 116.7(4) . . ?
C9DA C6EA C6BA 118.9(4) . . ?
C1BA C7AA C2AA 119.1(4) . . ?
N5CA C7BA C1CA 122.3(3) . . ?
N5CA C7BA C8CA 116.7(4) . . ?
C1CA C7BA C8CA 121.0(3) . . ?
N5CA C7CA C3BA 119.0(3) . . ?
N5CA C7CA C4CA 122.6(3) . . ?
C4CA C7CA C3BA 118.5(3) . . ?
N2 C7DA C2BA 116.6(3) . . ?
C13 C7EA C5DA 119.7(4) . . ?
N2 C8AA C0CA 120.8(3) . . ?
N19 C8AA N2 112.9(3) . . ?
N19 C8AA C0CA 125.9(3) . . ?
C6 C8BA C9BA 119.3(4) . . ?
O2AA C8CA C1EA 123.8(4) . . ?
O2AA C8CA C7BA 119.8(3) . . ?
C1EA C8CA C7BA 116.4(4) . . ?
C8EA C8DA C13 121.3(4) . . ?
O4 C8EA C0DA 118.3(3) . . ?
O4 C8EA C8DA 124.1(4) . . ?
C8DA C8EA C0DA 117.6(4) . . ?
N2 C9AA C0BA 105.8(3) . . ?
N2 C9AA C2CA 130.7(4) . . ?
C0BA C9AA C2CA 123.5(4) . . ?
C4BA C9BA C8BA 118.0(4) . . ?
C6AA C9BA C4BA 117.6(4) . . ?
C6AA C9BA C8BA 124.4(4) . . ?
C2EA C9CA C0BA 117.4(4) . . ?
C6EA C9DA C3CA 122.8(4) . . ?
C0EA C9EA C5DA 120.2(4) . . ?
C2DA C10 C4EA 122.2(4) . . ?
C7EA C13 C8DA 121.1(4) . . ?

loop_
_geom_bond_atom_site_label_1
_geom_bond_atom_site_label_2
_geom_bond_distance
_geom_bond_site_symmetry_2
_geom_bond_publ_flag
Zn1 O0AA 1.999(3) . ?
Zn1 O4 2.021(3) . ?
Zn1 N5 2.186(3) . ?
Zn1 N7CA 2.162(3) . ?
Zn1 N20 2.041(3) . ?
Zn2 O2AA 2.021(3) . ?
Zn2 O11 1.997(3) . ?
Zn2 N5CA 2.166(3) . ?
Zn2 N7 2.195(3) . ?
Zn2 N19 2.077(3) . ?
O0AA C0FA 1.315(5) . ?
O2AA C8CA 1.304(5) . ?
O4 C8EA 1.318(5) . ?
O11 C0AA 1.321(5) . ?
N2 C7DA 1.458(5) . ?
N2 C8AA 1.357(5) . ?
N2 C9AA 1.388(5) . ?
N5 C0CA 1.325(5) . ?
N5 C4BA 1.361(5) . ?
N5CA C7BA 1.376(5) . ?
N5CA C7CA 1.335(5) . ?
N6AA C3BA 1.456(5) . ?
N6AA C5AA 1.385(5) . ?
N6AA C6CA 1.357(5) . ?
N7 C2AA 1.331(4) . ?
N7 C3AA 1.361(5) . ?
N7CA C0DA 1.378(5) . ?
N7CA C2BA 1.324(5) . ?
N19 C0BA 1.392(5) . ?
N19 C8AA 1.314(5) . ?
N20 C1AA 1.399(5) . ?
N20 C6CA 1.336(5) . ?
C0AA C3AA 1.432(5) . ?
C0AA C3CA 1.381(6) . ?
C0BA C9AA 1.391(5) . ?
C0BA C9CA 1.404(6) . ?
C0CA C5BA 1.402(6) . ?
C0CA C8AA 1.480(5) . ?
C0DA C5DA 1.411(5) . ?
C0DA C8EA 1.439(6) . ?
C0EA C2BA 1.414(5) . ?
C0EA C9EA 1.354(6) . ?
C0FA C3EA 1.380(6) . ?
C0FA C4BA 1.434(5) . ?
C1AA C5AA 1.385(6) . ?
C1AA C6DA 1.403(5) . ?
C1BA C6BA 1.407(6) . ?
C1BA C7AA 1.366(6) . ?
C1CA C1DA 1.411(6) . ?
C1CA C4DA 1.417(6) . ?
C1CA C7BA 1.422(6) . ?
C1DA C5EA 1.368(6) . ?
C1EA C5EA 1.402(7) . ?
C1EA C8CA 1.393(5) . ?
C2AA C6CA 1.477(5) . ?
C2AA C7AA 1.397(5) . ?
C2BA C7DA 1.512(5) . ?
C2CA C3DA 1.387(6) . ?
C2CA C9AA 1.396(5) . ?
C2DA C5AA 1.396(6) . ?
C2DA C10 1.388(6) . ?
C2EA C3DA 1.403(7) . ?
C2EA C9CA 1.384(6) . ?
C3AA C6BA 1.413(5) . ?
C3BA C7CA 1.514(5) . ?
C3CA C9DA 1.400(6) . ?
C3EA C6 1.402(7) . ?
C4BA C9BA 1.414(6) . ?
C4CA C4DA 1.356(6) . ?
C4CA C7CA 1.403(6) . ?
C4EA C6DA 1.382(7) . ?
C4EA C10 1.389(7) . ?
C5BA C6AA 1.381(6) . ?
C5DA C7EA 1.406(6) . ?
C5DA C9EA 1.411(6) . ?
C6 C8BA 1.373(7) . ?
C6AA C9BA 1.403(6) . ?
C6BA C6EA 1.425(6) . ?
C6EA C9DA 1.367(6) . ?
C7BA C8CA 1.440(5) . ?
C7EA C13 1.378(6) . ?
C8BA C9BA 1.415(6) . ?
C8DA C8EA 1.381(5) . ?
C8DA C13 1.411(6) . ?
O3 C3 1.427(6) . ?
O6 C5 1.410(9) . ?
O3AA C1 1.406(8) . ?

loop_
_geom_torsion_atom_site_label_1
_geom_torsion_atom_site_label_2
_geom_torsion_atom_site_label_3
_geom_torsion_atom_site_label_4
_geom_torsion
_geom_torsion_site_symmetry_1
_geom_torsion_site_symmetry_2
_geom_torsion_site_symmetry_3
_geom_torsion_site_symmetry_4
_geom_torsion_publ_flag
Zn1 O0AA C0FA C3EA 171.6(3) . . . . ?
Zn1 O0AA C0FA C4BA -6.0(4) . . . . ?
Zn1 O4 C8EA C0DA -23.3(5) . . . . ?
Zn1 O4 C8EA C8DA 157.9(4) . . . . ?
Zn1 N5 C0CA C5BA 176.2(3) . . . . ?
Zn1 N5 C0CA C8AA -1.5(5) . . . . ?
Zn1 N5 C4BA C0FA 1.1(4) . . . . ?
Zn1 N5 C4BA C9BA -174.3(3) . . . . ?
Zn1 N7CA C0DA C5DA -161.9(3) . . . . ?
Zn1 N7CA C0DA C8EA 17.2(4) . . . . ?
Zn1 N7CA C2BA C0EA 159.8(3) . . . . ?
Zn1 N7CA C2BA C7DA -16.5(6) . . . . ?
Zn1 N20 C1AA C5AA -177.5(2) . . . . ?
Zn1 N20 C1AA C6DA 0.5(5) . . . . ?
Zn1 N20 C6CA N6AA 177.1(2) . . . . ?
Zn1 N20 C6CA C2AA 3.5(5) . . . . ?
Zn2 O2AA C8CA C1EA 174.2(3) . . . . ?
Zn2 O2AA C8CA C7BA -6.3(4) . . . . ?
Zn2 O11 C0AA C3AA -2.7(4) . . . . ?
Zn2 O11 C0AA C3CA 177.2(3) . . . . ?
Zn2 N5CA C7BA C1CA -176.2(3) . . . . ?
Zn2 N5CA C7BA C8CA 5.0(4) . . . . ?
Zn2 N5CA C7CA C3BA -6.8(5) . . . . ?
Zn2 N5CA C7CA C4CA 174.5(3) . . . . ?
Zn2 N7 C2AA C6CA -2.2(5) . . . . ?
Zn2 N7 C2AA C7AA 178.5(3) . . . . ?
Zn2 N7 C3AA C0AA -1.6(4) . . . . ?
Zn2 N7 C3AA C6BA -179.2(3) . . . . ?
Zn2 N19 C0BA C9AA 178.8(2) . . . . ?
Zn2 N19 C0BA C9CA -2.1(5) . . . . ?
Zn2 N19 C8AA N2 -179.8(2) . . . . ?
Zn2 N19 C8AA C0CA 7.8(5) . . . . ?
O0AA Zn1 O4 C8EA -91.7(3) . . . . ?
O0AA Zn1 N5 C0CA -175.1(3) . . . . ?
O0AA Zn1 N5 C4BA -3.1(2) . . . . ?
O0AA Zn1 N7CA C0DA 63.3(3) . . . . ?
O0AA Zn1 N7CA C2BA -100.9(4) . . . . ?
O0AA Zn1 N20 C1AA -143.7(3) . . . . ?
O0AA Zn1 N20 C6CA 40.3(3) . . . . ?
O0AA C0FA C3EA C6 -178.0(4) . . . . ?
O0AA C0FA C4BA N5 3.1(5) . . . . ?
O0AA C0FA C4BA C9BA 178.4(4) . . . . ?
O2AA Zn2 O11 C0AA 177.7(3) . . . . ?
O2AA Zn2 N5CA C7BA -6.2(2) . . . . ?
O2AA Zn2 N5CA C7CA 177.9(3) . . . . ?
O2AA Zn2 N7 C2AA 168.5(5) . . . . ?
O2AA Zn2 N7 C3AA -16.9(7) . . . . ?
O2AA Zn2 N19 C0BA -52.1(3) . . . . ?
O2AA Zn2 N19 C8AA 127.0(3) . . . . ?
O4 Zn1 O0AA C0FA 177.8(3) . . . . ?
O4 Zn1 N5 C0CA 149.9(5) . . . . ?
O4 Zn1 N5 C4BA -38.0(6) . . . . ?
O4 Zn1 N7CA C0DA -22.3(3) . . . . ?
O4 Zn1 N7CA C2BA 173.5(4) . . . . ?
O4 Zn1 N20 C1AA -49.9(3) . . . . ?
O4 Zn1 N20 C6CA 134.1(3) . . . . ?
O11 Zn2 O2AA C8CA -117.9(3) . . . . ?
O11 Zn2 N5CA C7BA 76.6(2) . . . . ?
O11 Zn2 N5CA C7CA -99.2(3) . . . . ?
O11 Zn2 N7 C2AA -174.4(3) . . . . ?
O11 Zn2 N7 C3AA 0.2(2) . . . . ?
O11 Zn2 N19 C0BA -144.0(3) . . . . ?
O11 Zn2 N19 C8AA 35.0(3) . . . . ?
O11 C0AA C3AA N7 2.9(5) . . . . ?
O11 C0AA C3AA C6BA -179.5(3) . . . . ?
O11 C0AA C3CA C9DA 179.0(4) . . . . ?
N5 Zn1 O0AA C0FA 4.9(3) . . . . ?
N5 Zn1 O4 C8EA -57.4(6) . . . . ?
N5 Zn1 N7CA C0DA 145.2(3) . . . . ?
N5 Zn1 N7CA C2BA -19.0(4) . . . . ?
N5 Zn1 N20 C1AA 135.3(3) . . . . ?
N5 Zn1 N20 C6CA -40.7(3) . . . . ?
N5 C0CA C5BA C6AA -3.4(6) . . . . ?
N5 C0CA C8AA N2 -64.4(4) . . . . ?
N5 C0CA C8AA N19 107.4(4) . . . . ?
N5 C4BA C9BA C6AA -3.6(6) . . . . ?
N5 C4BA C9BA C8BA 175.2(4) . . . . ?
N5CA Zn2 O2AA C8CA 6.8(3) . . . . ?
N5CA Zn2 O11 C0AA 99.5(3) . . . . ?
N5CA Zn2 N7 C2AA 62.9(3) . . . . ?
N5CA Zn2 N7 C3AA -122.4(2) . . . . ?
N5CA Zn2 N19 C0BA 29.3(3) . . . . ?
N5CA Zn2 N19 C8AA -151.6(3) . . . . ?
N5CA C7BA C8CA O2AA 0.5(5) . . . . ?
N5CA C7BA C8CA C1EA 180.0(3) . . . . ?
N6AA C3BA C7CA N5CA -53.9(5) . . . . ?
N6AA C3BA C7CA C4CA 124.9(4) . . . . ?
N7 Zn2 O2AA C8CA -101.1(6) . . . . ?
N7 Zn2 O11 C0AA 1.3(3) . . . . ?
N7 Zn2 N5CA C7BA 161.7(2) . . . . ?
N7 Zn2 N5CA C7CA -14.2(3) . . . . ?
N7 Zn2 N19 C0BA 136.0(3) . . . . ?
N7 Zn2 N19 C8AA -45.0(3) . . . . ?
N7 C2AA C6CA N6AA -64.1(4) . . . . ?
N7 C2AA C6CA N20 109.0(4) . . . . ?
N7 C2AA C7AA C1BA -1.4(6) . . . . ?
N7 C3AA C6BA C1BA 0.6(6) . . . . ?
N7 C3AA C6BA C6EA 178.3(4) . . . . ?
N7CA Zn1 O0AA C0FA 98.8(3) . . . . ?
N7CA Zn1 O4 C8EA 24.8(3) . . . . ?
N7CA Zn1 N5 C0CA 69.7(3) . . . . ?
N7CA Zn1 N5 C4BA -118.2(2) . . . . ?
N7CA Zn1 N20 C1AA 31.4(3) . . . . ?
N7CA Zn1 N20 C6CA -144.6(3) . . . . ?
N7CA C0DA C5DA C7EA 177.2(4) . . . . ?
N7CA C0DA C5DA C9EA -3.7(6) . . . . ?
N7CA C0DA C8EA O4 2.8(6) . . . . ?
N7CA C0DA C8EA C8DA -178.2(4) . . . . ?
N7CA C2BA C7DA N2 -35.9(5) . . . . ?
N19 Zn2 O2AA C8CA 119.4(3) . . . . ?
N19 Zn2 O11 C0AA -87.8(3) . . . . ?
N19 Zn2 N5CA C7BA -96.6(2) . . . . ?
N19 Zn2 N5CA C7CA 87.5(3) . . . . ?
N19 Zn2 N7 C2AA -52.2(3) . . . . ?
N19 Zn2 N7 C3AA 122.5(2) . . . . ?
N19 C0BA C9AA N2 1.3(4) . . . . ?
N19 C0BA C9AA C2CA -178.1(3) . . . . ?
N19 C0BA C9CA C2EA 179.9(4) . . . . ?
N20 Zn1 O0AA C0FA -85.7(3) . . . . ?
N20 Zn1 O4 C8EA 147.2(3) . . . . ?
N20 Zn1 N5 C0CA -54.7(3) . . . . ?
N20 Zn1 N5 C4BA 117.3(2) . . . . ?
N20 Zn1 N7CA C0DA -112.1(3) . . . . ?
N20 Zn1 N7CA C2BA 83.7(4) . . . . ?
N20 C1AA C5AA N6AA 0.6(4) . . . . ?
N20 C1AA C5AA C2DA 178.7(3) . . . . ?
N20 C1AA C6DA C4EA -177.8(4) . . . . ?
C0AA C3AA C6BA C1BA -176.8(4) . . . . ?
C0AA C3AA C6BA C6EA 0.9(6) . . . . ?
C0AA C3CA C9DA C6EA 0.2(7) . . . . ?
C0BA N19 C8AA N2 -0.6(4) . . . . ?
C0BA N19 C8AA C0CA -173.0(3) . . . . ?
C0CA N5 C4BA C0FA 174.2(3) . . . . ?
C0CA N5 C4BA C9BA -1.1(5) . . . . ?
C0CA C5BA C6AA C9BA -1.7(6) . . . . ?
C0DA N7CA C2BA C0EA -3.0(6) . . . . ?
C0DA N7CA C2BA C7DA -179.3(4) . . . . ?
C0DA C5DA C7EA C13 1.2(6) . . . . ?
C0DA C5DA C9EA C0EA -0.1(6) . . . . ?
C0EA C2BA C7DA N2 147.6(4) . . . . ?
C0FA C3EA C6 C8BA -0.6(7) . . . . ?
C0FA C4BA C9BA C6AA -178.7(4) . . . . ?
C0FA C4BA C9BA C8BA 0.1(6) . . . . ?
C1AA N20 C6CA N6AA 0.5(4) . . . . ?
C1AA N20 C6CA C2AA -173.2(3) . . . . ?
C1BA C6BA C6EA C9DA 175.8(4) . . . . ?
C1CA C1DA C5EA C1EA -0.2(7) . . . . ?
C1CA C7BA C8CA O2AA -178.4(3) . . . . ?
C1CA C7BA C8CA C1EA 1.1(5) . . . . ?
C1DA C1CA C4DA C4CA 179.5(4) . . . . ?
C1DA C1CA C7BA N5CA -179.9(3) . . . . ?
C1DA C1CA C7BA C8CA -1.1(6) . . . . ?
C2AA N7 C3AA C0AA 173.8(3) . . . . ?
C2AA N7 C3AA C6BA -3.8(5) . . . . ?
C2BA N7CA C0DA C5DA 5.2(6) . . . . ?
C2BA N7CA C0DA C8EA -175.6(4) . . . . ?
C2BA C0EA C9EA C5DA 2.2(7) . . . . ?
C3AA N7 C2AA C6CA -176.5(3) . . . . ?
C3AA N7 C2AA C7AA 4.2(5) . . . . ?
C3AA C0AA C3CA C9DA -1.1(6) . . . . ?
C3AA C6BA C6EA C9DA -1.8(6) . . . . ?
C3BA N6AA C5AA C1AA -175.4(3) . . . . ?
C3BA N6AA C5AA C2DA 6.7(6) . . . . ?
C3BA N6AA C6CA N20 175.1(3) . . . . ?
C3BA N6AA C6CA C2AA -10.9(5) . . . . ?
C3CA C0AA C3AA N7 -177.0(3) . . . . ?
C3CA C0AA C3AA C6BA 0.5(6) . . . . ?
C3DA C2CA C9AA N2 178.7(4) . . . . ?
C3DA C2CA C9AA C0BA -2.1(6) . . . . ?
C3DA C2EA C9CA C0BA -1.0(6) . . . . ?
C3EA C0FA C4BA N5 -174.7(4) . . . . ?
C3EA C0FA C4BA C9BA 0.6(6) . . . . ?
C3EA C6 C8BA C9BA 1.4(7) . . . . ?
C4BA N5 C0CA C5BA 4.8(6) . . . . ?
C4BA N5 C0CA C8AA -173.0(3) . . . . ?
C4BA C0FA C3EA C6 -0.4(6) . . . . ?
C4DA C1CA C1DA C5EA -179.9(4) . . . . ?
C4DA C1CA C7BA N5CA 0.6(5) . . . . ?
C4DA C1CA C7BA C8CA 179.4(3) . . . . ?
C4DA C4CA C7CA N5CA 0.6(6) . . . . ?
C4DA C4CA C7CA C3BA -178.0(4) . . . . ?
C5AA N6AA C3BA C7CA -64.4(5) . . . . ?
C5AA N6AA C6CA N20 -0.2(4) . . . . ?
C5AA N6AA C6CA C2AA 173.8(3) . . . . ?
C5AA C1AA C6DA C4EA 0.0(6) . . . . ?
C5AA C2DA C10 C4EA 0.7(6) . . . . ?
C5BA C0CA C8AA N2 117.8(4) . . . . ?
C5BA C0CA C8AA N19 -70.4(5) . . . . ?
C5BA C6AA C9BA C4BA 5.0(6) . . . . ?
C5BA C6AA C9BA C8BA -173.7(4) . . . . ?
C5DA C0DA C8EA O4 -178.0(4) . . . . ?
C5DA C0DA C8EA C8DA 0.9(6) . . . . ?
C5DA C7EA C13 C8DA 0.6(7) . . . . ?
C5EA C1EA C8CA O2AA 178.8(4) . . . . ?
C5EA C1EA C8CA C7BA -0.7(6) . . . . ?
C6 C8BA C9BA C4BA -1.1(6) . . . . ?
C6 C8BA C9BA C6AA 177.6(4) . . . . ?
C6BA C1BA C7AA C2AA -1.9(6) . . . . ?
C6BA C6EA C9DA C3CA 1.3(7) . . . . ?
C6CA N6AA C3BA C7CA 121.2(4) . . . . ?
C6CA N6AA C5AA C1AA -0.3(4) . . . . ?
C6CA N6AA C5AA C2DA -178.2(4) . . . . ?
C6CA N20 C1AA C5AA -0.7(4) . . . . ?
C6CA N20 C1AA C6DA 177.3(4) . . . . ?
C6CA C2AA C7AA C1BA 179.3(4) . . . . ?
C6DA C1AA C5AA N6AA -177.6(3) . . . . ?
C6DA C1AA C5AA C2DA 0.5(6) . . . . ?
C6DA C4EA C10 C2DA -0.2(7) . . . . ?
C7AA C1BA C6BA C3AA 2.3(6) . . . . ?
C7AA C1BA C6BA C6EA -175.3(4) . . . . ?
C7AA C2AA C6CA N6AA 115.2(4) . . . . ?
C7AA C2AA C6CA N20 -71.7(5) . . . . ?
C7BA N5CA C7CA C3BA 177.6(3) . . . . ?
C7BA N5CA C7CA C4CA -1.0(5) . . . . ?
C7BA C1CA C1DA C5EA 0.7(6) . . . . ?
C7BA C1CA C4DA C4CA -1.0(6) . . . . ?
C7CA N5CA C7BA C1CA 0.4(5) . . . . ?
C7CA N5CA C7BA C8CA -178.4(3) . . . . ?
C7CA C4CA C4DA C1CA 0.4(6) . . . . ?
C7DA N2 C8AA N19 170.6(3) . . . . ?
C7DA N2 C8AA C0CA -16.6(5) . . . . ?
C7DA N2 C9AA C0BA -170.5(3) . . . . ?
C7DA N2 C9AA C2CA 8.8(6) . . . . ?
C7EA C5DA C9EA C0EA 179.0(4) . . . . ?
C8AA N2 C7DA C2BA 113.8(4) . . . . ?
C8AA N2 C9AA C0BA -1.6(4) . . . . ?
C8AA N2 C9AA C2CA 177.7(4) . . . . ?
C8AA N19 C0BA C9AA -0.5(4) . . . . ?
C8AA N19 C0BA C9CA 178.7(4) . . . . ?
C8AA C0CA C5BA C6AA 174.2(4) . . . . ?
C8CA C1EA C5EA C1DA 0.3(7) . . . . ?
C8EA C0DA C5DA C7EA -2.0(6) . . . . ?
C8EA C0DA C5DA C9EA 177.2(4) . . . . ?
C8EA C8DA C13 C7EA -1.7(7) . . . . ?
C9AA N2 C7DA C2BA -79.3(5) . . . . ?
C9AA N2 C8AA N19 1.4(4) . . . . ?
C9AA N2 C8AA C0CA 174.2(3) . . . . ?
C9AA C0BA C9CA C2EA -1.0(5) . . . . ?
C9AA C2CA C3DA C2EA -0.1(6) . . . . ?
C9CA C0BA C9AA N2 -177.9(3) . . . . ?
C9CA C0BA C9AA C2CA 2.7(5) . . . . ?
C9CA C2EA C3DA C2CA 1.6(6) . . . . ?
C9EA C0EA C2BA N7CA -0.7(7) . . . . ?
C9EA C0EA C2BA C7DA 175.7(4) . . . . ?
C9EA C5DA C7EA C13 -177.9(4) . . . . ?
C10 C2DA C5AA N6AA 176.8(4) . . . . ?
C10 C2DA C5AA C1AA -0.8(6) . . . . ?
C10 C4EA C6DA C1AA -0.2(6) . . . . ?
C13 C8DA C8EA O4 179.8(4) . . . . ?
C13 C8DA C8EA C0DA 0.9(7) . . . . ?
